data_4100655
_journal_name_full 'Journal of the American Chemical Society'
_journal_paper_doi 10.1021/ja042938o
_journal_year 2005
_chemical_formula_sum 'C37 H70 Cl4 Cu4 Fe4 P4 S6'
_chemical_formula_weight 1450.53
_space_group_IT_number 61
_symmetry_cell_setting orthorhombic
_symmetry_space_group_name_Hall '-P 2ac 2ab'
_symmetry_space_group_name_H-M 'P b c a'
_cell_angle_alpha 90.00
_cell_angle_beta 90.00
_cell_angle_gamma 90.00
_cell_formula_units_Z 4
_cell_length_a 16.947(2)
_cell_length_b 16.975(2)
_cell_length_c 20.846(3)
_cell_measurement_temperature 150(2)
_cell_volume 5996.7(13)
_diffrn_ambient_temperature 150(2)
_exptl_crystal_density_diffrn 1.607
_cod_depositor_comments
;
The following automatic conversions were performed:
'_symmetry_cell_setting' value 'Orthorhombic' changed to 'orthorhombic'
according to '/home/saulius/struct/CIF-dictionaries/cif_core.dic'
dictionary named 'cif_core.dic' version 2.4.1 from 2010-06-29.

Automatic conversion script
Id: cif_fix_enum 1527 2010-12-29 10:47:43Z saulius 
;
_cod_database_code 4100655
_ratio_trasmission_factors 0.764129

loop_
_symmetry_equiv_pos_as_xyz
'x, y, z'
'-x+1/2, -y, z+1/2'
'-x, y+1/2, -z+1/2'
'x+1/2, -y+1/2, -z'
'-x, -y, -z'
'x-1/2, y, -z-1/2'
'x, -y-1/2, z-1/2'
'-x-1/2, y-1/2, z'

loop_
_atom_site_label
_atom_site_type_symbol
_atom_site_fract_x
_atom_site_fract_y
_atom_site_fract_z
_atom_site_U_iso_or_equiv
_atom_site_adp_type
_atom_site_occupancy
_atom_site_symmetry_multiplicity
_atom_site_calc_flag
_atom_site_refinement_flags
_atom_site_disorder_assembly
_atom_site_disorder_group
C12 C 0.6354(3) 0.3916(2) 0.06739(18) 0.0559(10) Uani 1 1 d . . .
H12A H 0.6776 0.4253 0.0507 0.084 Uiso 1 1 calc R . .
H12B H 0.6338 0.3956 0.1143 0.084 Uiso 1 1 calc R . .
H12C H 0.5846 0.4087 0.0496 0.084 Uiso 1 1 calc R . .
C19 C 0.7326(3) 0.1502(3) -0.24366(17) 0.0693(14) Uani 1 1 d . . .
H19A H 0.6793 0.1412 -0.2604 0.104 Uiso 1 1 calc R . .
H19B H 0.7691 0.1126 -0.2633 0.104 Uiso 1 1 calc R . .
H19C H 0.7493 0.2040 -0.2540 0.104 Uiso 1 1 calc R . .
C11 C 0.6510(3) 0.3064(2) 0.04810(16) 0.0512(9) Uani 1 1 d . . .
H11A H 0.6082 0.2725 0.0651 0.061 Uiso 1 1 calc R . .
H11B H 0.7013 0.2887 0.0674 0.061 Uiso 1 1 calc R . .
C15 C 0.9162(2) 0.1290(3) -0.0029(2) 0.0652(12) Uani 1 1 d . . .
H15A H 0.9404 0.1558 -0.0396 0.098 Uiso 1 1 calc R . .
H15B H 0.9398 0.0766 0.0020 0.098 Uiso 1 1 calc R . .
H15C H 0.9254 0.1599 0.0361 0.098 Uiso 1 1 calc R . .
C9 C 0.4690(3) 0.3153(3) 0.2132(2) 0.0722(14) Uani 1 1 d . . .
H9A H 0.4958 0.3370 0.2509 0.108 Uiso 1 1 calc R . .
H9B H 0.4121 0.3247 0.2168 0.108 Uiso 1 1 calc R . .
H9C H 0.4891 0.3409 0.1744 0.108 Uiso 1 1 calc R . .
C8 C 0.4845(2) 0.2270(2) 0.20929(17) 0.0488(9) Uani 1 1 d . . .
H8A H 0.4612 0.2008 0.2473 0.059 Uiso 1 1 calc R . .
H8B H 0.4584 0.2054 0.1706 0.059 Uiso 1 1 calc R . .
C7 C 0.5716(2) 0.2090(2) 0.20645(14) 0.0394(7) Uani 1 1 d . . .
H7A H 0.5956 0.2246 0.2479 0.047 Uiso 1 1 calc R . .
H7B H 0.5956 0.2423 0.1727 0.047 Uiso 1 1 calc R . .
C14 C 0.8222(3) 0.1201(3) -0.0149(2) 0.0613(11) Uani 1 1 d . . .
H14A H 0.8125 0.0860 -0.0526 0.074 Uiso 1 1 calc R . .
H14B H 0.7970 0.0956 0.0230 0.074 Uiso 1 1 calc R . .
C2 C 0.5812(2) 0.0836(2) 0.32603(15) 0.0471(9) Uani 1 1 d . . .
H2A H 0.6384 0.0948 0.3287 0.057 Uiso 1 1 calc R . .
H2B H 0.5524 0.1336 0.3329 0.057 Uiso 1 1 calc R . .
C18 C 0.7326(2) 0.1390(2) -0.17109(15) 0.0429(8) Uani 1 1 d . . .
H18A H 0.7060 0.0887 -0.1604 0.051 Uiso 1 1 calc R . .
H18B H 0.7877 0.1359 -0.1556 0.051 Uiso 1 1 calc R . .
C3 C 0.5586(3) 0.0251(2) 0.37843(16) 0.0562(10) Uani 1 1 d . . .
H3A H 0.5017 0.0151 0.3767 0.084 Uiso 1 1 calc R . .
H3B H 0.5725 0.0469 0.4205 0.084 Uiso 1 1 calc R . .
H3C H 0.5872 -0.0245 0.3718 0.084 Uiso 1 1 calc R . .
C13 C 0.7887(2) 0.1977(2) -0.02595(18) 0.0507(9) Uani 1 1 d . . .
H13A H 0.8196 0.2244 -0.0599 0.061 Uiso 1 1 calc R . .
H13B H 0.7940 0.2292 0.0138 0.061 Uiso 1 1 calc R . .
C1 C 0.5616(2) 0.0512(2) 0.25917(14) 0.0388(7) Uani 1 1 d . . .
H1A H 0.5035 0.0475 0.2554 0.047 Uiso 1 1 calc R . .
H1B H 0.5828 -0.0030 0.2563 0.047 Uiso 1 1 calc R . .
C17 C 0.6905(2) 0.20634(19) -0.13727(14) 0.0373(7) Uani 1 1 d . . .
H17A H 0.6362 0.2103 -0.1545 0.045 Uiso 1 1 calc R . .
H17B H 0.7181 0.2561 -0.1477 0.045 Uiso 1 1 calc R . .
C10 C 0.6554(2) 0.2967(2) -0.02473(15) 0.0429(8) Uani 1 1 d . . .
H10A H 0.6937 0.3351 -0.0421 0.051 Uiso 1 1 calc R . .
H10B H 0.6031 0.3089 -0.0435 0.051 Uiso 1 1 calc R . .
Cu1 Cu 0.55444(2) 0.05474(2) 0.097719(16) 0.02851(9) Uani 1 1 d . . .
Cu2 Cu 0.59896(2) 0.10094(2) -0.022562(16) 0.03062(9) Uani 1 1 d . . .
Fe1 Fe 0.39730(2) 0.05484(2) 0.062029(17) 0.02493(9) Uani 1 1 d . . .
Fe2 Fe 0.56079(2) -0.10320(2) 0.060927(18) 0.02565(9) Uani 1 1 d . . .
S1 S 0.46003(4) -0.04459(4) 0.11455(3) 0.02694(14) Uani 1 1 d . . .
P1 P 0.59814(5) 0.10670(5) 0.19045(3) 0.03263(17) Uani 1 1 d . . .
S2 S 0.48644(4) 0.14831(4) 0.03385(3) 0.02694(14) Uani 1 1 d . . .
Cl1 Cl 0.30545(5) 0.09943(5) 0.12708(3) 0.03765(17) Uani 1 1 d . . .
S3 S 0.64969(4) -0.00926(4) 0.03278(3) 0.02718(15) Uani 1 1 d . . .
Cl2 Cl 0.61360(5) -0.19589(5) 0.12057(3) 0.04263(19) Uani 1 1 d . . .
P2 P 0.68504(4) 0.19655(5) -0.04970(3) 0.03160(17) Uani 1 1 d . . .
C5A C 0.7492(4) 0.0447(4) 0.1962(3) 0.0624(16) Uani 0.69 1 d P . .
C4B C 0.7051(2) 0.1092(4) 0.2007(2) 0.090(2) Uani 1 1 d . . .
C5B C 0.7549(4) 0.1279(5) 0.1595(3) 0.0503(17) Uani 0.52 1 d P . .
C6A C 0.8420(4) 0.0597(6) 0.1941(4) 0.081(2) Uani 0.73 1 d P . .
C6B C 0.8446(6) 0.1019(6) 0.1677(5) 0.064(2) Uani 0.53 1 d P . .

loop_
_atom_site_aniso_label
_atom_site_aniso_U_11
_atom_site_aniso_U_22
_atom_site_aniso_U_33
_atom_site_aniso_U_23
_atom_site_aniso_U_13
_atom_site_aniso_U_12
C12 0.065(3) 0.058(2) 0.046(2) -0.0167(18) 0.0095(18) -0.024(2)
C19 0.099(4) 0.079(3) 0.0301(17) -0.0030(19) 0.0066(19) 0.039(3)
C11 0.067(2) 0.053(2) 0.0329(16) -0.0070(16) 0.0049(16) -0.0214(19)
C15 0.047(2) 0.084(3) 0.065(3) -0.003(2) -0.0085(19) 0.024(2)
C9 0.108(4) 0.055(3) 0.053(2) 0.003(2) 0.012(2) 0.028(3)
C8 0.056(2) 0.051(2) 0.0400(17) -0.0107(16) -0.0015(16) 0.0077(18)
C7 0.0527(19) 0.0398(18) 0.0256(14) -0.0029(13) 0.0059(13) -0.0111(15)
C14 0.080(3) 0.053(2) 0.051(2) 0.0012(19) -0.004(2) -0.020(2)
C2 0.061(2) 0.055(2) 0.0262(15) -0.0006(15) -0.0076(15) 0.0020(18)
C18 0.0426(18) 0.054(2) 0.0325(15) 0.0049(15) 0.0058(13) 0.0051(16)
C3 0.084(3) 0.055(2) 0.0296(16) 0.0040(16) -0.0053(17) 0.008(2)
C13 0.0419(19) 0.064(3) 0.0461(19) -0.0056(18) -0.0042(15) 0.0006(18)
C1 0.0460(18) 0.0418(18) 0.0286(14) -0.0009(13) -0.0056(13) 0.0053(15)
C17 0.0519(19) 0.0345(17) 0.0256(13) 0.0026(12) 0.0031(13) -0.0104(15)
C10 0.057(2) 0.0406(19) 0.0307(15) -0.0002(14) 0.0071(14) -0.0201(16)
Cu1 0.03094(18) 0.0326(2) 0.02201(15) -0.00257(14) -0.00160(13) -0.00160(15)
Cu2 0.03472(19) 0.02897(19) 0.02817(17) 0.00156(14) 0.00447(14) -0.00391(15)
Fe1 0.0261(2) 0.0278(2) 0.02090(17) -0.00016(15) 0.00212(14) 0.00095(16)
Fe2 0.0292(2) 0.0271(2) 0.02066(17) 0.00114(15) 0.00044(14) 0.00098(17)
S1 0.0296(3) 0.0299(4) 0.0214(3) 0.0018(3) 0.0025(2) 0.0002(3)
P1 0.0288(4) 0.0450(5) 0.0241(3) -0.0075(3) -0.0025(3) -0.0001(3)
S2 0.0308(3) 0.0269(3) 0.0232(3) -0.0010(3) 0.0006(3) -0.0020(3)
Cl1 0.0371(4) 0.0445(4) 0.0313(3) 0.0029(3) 0.0097(3) 0.0115(3)
S3 0.0264(3) 0.0309(4) 0.0242(3) -0.0003(3) -0.0003(2) -0.0014(3)
Cl2 0.0590(5) 0.0403(4) 0.0285(3) 0.0049(3) -0.0030(3) 0.0151(4)
P2 0.0276(4) 0.0426(5) 0.0246(3) 0.0017(3) 0.0001(3) -0.0079(3)
C5A 0.050(3) 0.064(4) 0.073(4) -0.022(3) -0.015(3) 0.011(3)
C4B 0.0243(18) 0.191(6) 0.055(2) -0.060(3) -0.0065(17) 0.011(3)
C5B 0.049(4) 0.060(5) 0.043(3) -0.004(3) 0.004(3) -0.011(3)
C6A 0.040(3) 0.124(8) 0.078(5) -0.019(5) -0.004(3) 0.014(4)
C6B 0.045(5) 0.061(6) 0.085(7) 0.011(5) -0.007(4) -0.004(4)

loop_
_geom_bond_atom_site_label_1
_geom_bond_atom_site_label_2
_geom_bond_distance
_geom_bond_site_symmetry_2
_geom_bond_publ_flag
C12 C11 1.524(5) . ?
C19 C18 1.525(5) . ?
C11 C10 1.529(4) . ?
C15 C14 1.620(6) . ?
C9 C8 1.524(5) . ?
C8 C7 1.510(5) . ?
C7 P1 1.824(3) . ?
C14 C13 1.452(6) . ?
C2 C3 1.525(5) . ?
C2 C1 1.534(4) . ?
C18 C17 1.520(5) . ?
C13 P2 1.825(4) . ?
C1 P1 1.823(3) . ?
C17 P2 1.835(3) . ?
C10 P2 1.847(4) . ?
Cu1 P1 2.2501(8) . ?
Cu1 S1 2.3506(8) . ?
Cu1 S3 2.3702(8) . ?
Cu1 S2 2.3714(8) . ?
Cu1 Cu2 2.7334(6) . ?
Cu1 Fe1 2.7649(6) . ?
Cu1 Fe2 2.7907(6) . ?
Cu2 P2 2.2543(9) . ?
Cu2 S3 2.3599(8) . ?
Cu2 S1 2.3647(8) 5_655 ?
Cu2 S2 2.3802(8) . ?
Cu2 Fe1 2.7701(6) 5_655 ?
Cu2 Fe2 2.8233(6) 5_655 ?
Fe1 Cl1 2.1989(8) . ?
Fe1 S3 2.2669(8) 5_655 ?
Fe1 S2 2.2682(8) . ?
Fe1 S1 2.2754(8) . ?
Fe1 Cu2 2.7701(6) 5_655 ?
Fe1 Fe2 2.7835(6) 5_655 ?
Fe2 Cl2 2.1959(9) . ?
Fe2 S2 2.2649(8) 5_655 ?
Fe2 S1 2.2705(8) . ?
Fe2 S3 2.2708(8) . ?
Fe2 Fe1 2.7835(6) 5_655 ?
Fe2 Cu2 2.8233(6) 5_655 ?
S1 Cu2 2.3647(8) 5_655 ?
P1 C4B 1.825(4) . ?
S2 Fe2 2.2649(8) 5_655 ?
S3 Fe1 2.2669(8) 5_655 ?
C5A C4B 1.329(8) . ?
C5A C6A 1.593(10) . ?
C5A C5B 1.610(10) . ?
C5A C6B 1.979(12) . ?
C4B C5B 1.246(8) . ?
C5B C6B 1.592(12) . ?
C5B C6A 2.010(11) . ?
C6A C6B 0.906(10) . ?
